data_2231463
loop_
_publ_author_name
'Bolligarla, Ramababu'
'Durgaprasad, Gummadi'
'Das, Samar K.'

_publ_section_title
;
 6,7,6',7'-Tetraphenyl-2,2'-bi[1,3-dithia-5,8-diazacyclopenta[<i>b</i>]naphthalenylidene]
 chloroform disolvate
;
_journal_coeditor_code DS2113
_journal_issue 9
_journal_name_full 'Acta Crystallographica Section E'
_journal_page_first o2231
_journal_page_last o2232
_journal_paper_doi 10.1107/S1600536811029540
_journal_volume 67
_journal_year 2011
_chemical_formula_iupac 'C42 H24 N4 S4, 2C H Cl3'
_chemical_formula_moiety 'C42 H24 N4 S4, 2(C H Cl3)'
_chemical_formula_sum 'C44 H26 Cl6 N4 S4'
_chemical_formula_weight 951.63
_chemical_name_common
;
6,7,6',7'-Tetraphenyl-2,2'-bi[1,3-dithia-5,8-
diazacyclopenta[<i>b</i>]naphthalenylidene] chloroform disolvate
;
_chemical_name_systematic
;
2-{6,7-dimethyl-2<i>H</i>-[1,3]dithiolo[4,5-<i>g</i>]quinoxalin-2-ylidene}-
6,7-dimethyl-2<i>H</i>-[1,3]dithiolo[4,5-<i>g</i>]quinoxaline
;
_space_group_IT_number 9
_symmetry_cell_setting monoclinic
_symmetry_space_group_name_Hall 'C -2yc'
_symmetry_space_group_name_H-M 'C 1 c 1'
_atom_sites_solution_hydrogens geom
_atom_sites_solution_primary direct
_atom_sites_solution_secondary difmap
_audit_creation_method SHELXL-97
_cell_angle_alpha 90.00
_cell_angle_beta 97.616(2)
_cell_angle_gamma 90.00
_cell_formula_units_Z 8
_cell_length_a 14.5359(11)
_cell_length_b 14.7543(11)
_cell_length_c 39.771(3)
_cell_measurement_reflns_used 8772
_cell_measurement_temperature 100(2)
_cell_measurement_theta_max 26.16
_cell_measurement_theta_min 2.31
_cell_volume 8454.3(11)
_computing_cell_refinement 'SAINT (Bruker, 2002)'
_computing_data_collection 'SMART (Bruker, 2002)'
_computing_data_reduction 'SAINT (Bruker, 2002)'
_computing_molecular_graphics 'SHELXTL (Sheldrick, 2008)'
_computing_publication_material 'SHELXTL (Sheldrick, 2008)'
_computing_structure_refinement 'SHELXL97 (Sheldrick, 2008)'
_computing_structure_solution 'SHELXS97 (Sheldrick, 2008)'
_diffrn_ambient_temperature 100(2)
_diffrn_measured_fraction_theta_full 0.994
_diffrn_measured_fraction_theta_max 0.994
_diffrn_measurement_device_type 'Bruker SMART CCD area-detector'
_diffrn_measurement_method '\f and \w'
_diffrn_radiation_monochromator graphite
_diffrn_radiation_source 'fine-focus sealed tube'
_diffrn_radiation_type MoK\a
_diffrn_radiation_wavelength 0.71073
_diffrn_reflns_av_R_equivalents 0.0287
_diffrn_reflns_av_sigmaI/netI 0.0355
_diffrn_reflns_limit_h_max 17
_diffrn_reflns_limit_h_min -18
_diffrn_reflns_limit_k_max 18
_diffrn_reflns_limit_k_min -18
_diffrn_reflns_limit_l_max 49
_diffrn_reflns_limit_l_min -48
_diffrn_reflns_number 43023
_diffrn_reflns_theta_full 26.18
_diffrn_reflns_theta_max 26.18
_diffrn_reflns_theta_min 1.98
_exptl_absorpt_coefficient_mu 0.643
_exptl_absorpt_correction_T_max 0.9154
_exptl_absorpt_correction_T_min 0.7477
_exptl_absorpt_correction_type multi-scan
_exptl_absorpt_process_details '(SADABS; Sheldrick, 1996)'
_exptl_crystal_colour brown
_exptl_crystal_density_diffrn 1.495
_exptl_crystal_density_method 'not measured'
_exptl_crystal_description block
_exptl_crystal_F_000 3872
_exptl_crystal_size_max 0.48
_exptl_crystal_size_mid 0.36
_exptl_crystal_size_min 0.14
_refine_diff_density_max 0.581
_refine_diff_density_min -0.655
_refine_ls_extinction_method none
_refine_ls_goodness_of_fit_ref 1.072
_refine_ls_hydrogen_treatment constr
_refine_ls_matrix_type full
_refine_ls_number_parameters 1045
_refine_ls_number_reflns 16629
_refine_ls_number_restraints 2
_refine_ls_restrained_S_all 1.072
_refine_ls_R_factor_all 0.0436
_refine_ls_R_factor_gt 0.0422
_refine_ls_shift/su_max 0.001
_refine_ls_shift/su_mean 0.000
_refine_ls_structure_factor_coef Fsqd
_refine_ls_weighting_details 'calc w=1/[\s^2^(Fo^2^)+(0.0576P)^2^+12.7425P] where P=(Fo^2^+2Fc^2^)/3'
_refine_ls_weighting_scheme calc
_refine_ls_wR_factor_gt 0.1076
_refine_ls_wR_factor_ref 0.1085
_reflns_number_gt 16092
_reflns_number_total 16629
_reflns_threshold_expression I>2\s(I)
_cod_data_source_file ds2113.cif
_cod_data_source_block I
_cod_original_sg_symbol_H-M 'C c'
_cod_database_code 2231463
_cod_database_fobs_code 2231463

loop_
_symmetry_equiv_pos_as_xyz
'x, y, z'
'x, -y, z+1/2'
'x+1/2, y+1/2, z'
'x+1/2, -y+1/2, z+1/2'

loop_
_atom_site_type_symbol
_atom_site_label
_atom_site_fract_x
_atom_site_fract_y
_atom_site_fract_z
_atom_site_U_iso_or_equiv
_atom_site_adp_type
_atom_site_calc_flag
_atom_site_refinement_flags
_atom_site_occupancy
_atom_site_symmetry_multiplicity
S S5 0.12002(6) 0.93290(6) 0.57016(2) 0.02468(18) Uani d . 1 1
S S4 0.58994(6) 0.14264(6) 0.51422(2) 0.02435(18) Uani d . 1 1
S S8 0.35756(6) 0.86813(6) 0.51766(2) 0.02512(18) Uani d . 1 1
S S1 0.37317(6) 0.14711(6) 0.58085(2) 0.02433(18) Uani d . 1 1
S S7 0.22618(6) 1.02323(6) 0.51246(2) 0.02470(18) Uani d . 1 1
S S3 0.44035(6) 0.27438(6) 0.52303(2) 0.02481(18) Uani d . 1 1
S S6 0.25227(6) 0.77850(6) 0.57503(2) 0.02452(18) Uani d . 1 1
S S2 0.52343(6) 0.01627(6) 0.57179(2) 0.02431(18) Uani d . 1 1
C C68 0.4590(2) 1.0229(2) 0.44690(8) 0.0207(7) Uani d . 1 1
N N7 0.39830(19) 1.16091(19) 0.42016(7) 0.0210(6) Uani d . 1 1
N N3 0.5599(2) 0.4788(2) 0.43348(7) 0.0232(6) Uani d . 1 1
C C17 0.2316(2) -0.1369(2) 0.72103(8) 0.0195(7) Uani d . 1 1
C C31 0.7318(2) 0.4258(2) 0.37375(8) 0.0209(7) Uani d . 1 1
N N6 0.08049(19) 0.63969(19) 0.66733(7) 0.0208(6) Uani d . 1 1
C C26 0.6392(2) 0.3373(2) 0.44750(8) 0.0207(7) Uani d . 1 1
N N2 0.40713(19) -0.18868(19) 0.66189(7) 0.0207(6) Uani d . 1 1
C C7 0.3249(2) -0.0484(2) 0.64744(8) 0.0203(7) Uani d . 1 1
N N4 0.69477(19) 0.34997(19) 0.42295(7) 0.0205(6) Uani d . 1 1
C C80 0.4410(2) 1.3117(2) 0.37982(8) 0.0231(7) Uani d . 1 1
H H80 0.4365 1.3281 0.4021 0.028 Uiso calc R 1 1
N N5 -0.0499(2) 0.78039(19) 0.66059(7) 0.0201(6) Uani d . 1 1
C C49 0.0203(2) 0.7780(2) 0.64082(8) 0.0208(7) Uani d . 1 1
C C27 0.5694(2) 0.4015(2) 0.45210(8) 0.0208(7) Uani d . 1 1
C C3 0.3766(2) 0.0475(2) 0.60497(8) 0.0204(7) Uani d . 1 1
C C72 0.5312(2) 1.0836(2) 0.40408(8) 0.0205(7) Uani d . 1 1
C C53 0.0259(2) 0.5814(2) 0.71666(8) 0.0198(7) Uani d . 1 1
N N8 0.52848(19) 1.0185(2) 0.42723(7) 0.0217(6) Uani d . 1 1
C C70 0.3237(2) 1.0982(2) 0.46466(8) 0.0220(7) Uani d . 1 1
H H70 0.2830 1.1471 0.4633 0.026 Uiso calc R 1 1
C C79 0.4564(2) 1.2221(2) 0.37206(8) 0.0206(7) Uani d . 1 1
N N1 0.27045(19) -0.06132(19) 0.67222(7) 0.0217(6) Uani d . 1 1
C C48 0.0841(2) 0.7047(2) 0.64326(8) 0.0213(7) Uani d . 1 1
C C5 0.4564(2) -0.0944(2) 0.61861(8) 0.0214(7) Uani d . 1 1
H H5 0.5013 -0.1366 0.6147 0.026 Uiso calc R 1 1
C C23 0.5161(2) 0.3050(2) 0.49429(8) 0.0215(7) Uani d . 1 1
C C6 0.3965(2) -0.1118(2) 0.64298(8) 0.0195(7) Uani d . 1 1
C C52 0.0166(2) 0.6463(2) 0.68797(8) 0.0195(7) Uani d . 1 1
C C46 0.1639(2) 0.7729(2) 0.60089(8) 0.0200(7) Uani d . 1 1
C C71 0.4624(2) 1.1536(2) 0.39973(8) 0.0206(7) Uani d . 1 1
C C63 -0.2366(3) 0.8073(3) 0.73290(9) 0.0287(8) Uani d . 1 1
H H63 -0.2555 0.8629 0.7406 0.034 Uiso calc R 1 1
C C37 0.6026(2) 0.5772(2) 0.39069(8) 0.0211(7) Uani d . 1 1
C C73 0.6101(2) 1.0780(2) 0.38364(8) 0.0232(7) Uani d . 1 1
C C43 0.2165(2) 0.8821(2) 0.55573(8) 0.0225(7) Uani d . 1 1
C C47 0.1552(2) 0.7027(2) 0.62264(8) 0.0220(7) Uani d . 1 1
H H47 0.1962 0.6540 0.6238 0.026 Uiso calc R 1 1
C C16 0.4548(2) -0.3216(2) 0.71374(8) 0.0205(7) Uani d . 1 1
H H16 0.5061 -0.2893 0.7086 0.025 Uiso calc R 1 1
C C4 0.4483(2) -0.0150(2) 0.60068(8) 0.0194(6) Uani d . 1 1
C C75 0.7122(3) 0.9879(3) 0.35420(10) 0.0292(8) Uani d . 1 1
H H75 0.7312 0.9315 0.3473 0.035 Uiso calc R 1 1
C C64 -0.1626(2) 0.8035(2) 0.71444(9) 0.0244(7) Uani d . 1 1
H H64 -0.1332 0.8566 0.7092 0.029 Uiso calc R 1 1
C C8 0.3153(2) 0.0312(2) 0.62766(8) 0.0216(7) Uani d . 1 1
H H8 0.2679 0.0722 0.6300 0.026 Uiso calc R 1 1
C C59 -0.1318(2) 0.7194(2) 0.70355(8) 0.0198(7) Uani d . 1 1
C C22 0.1364(2) -0.1222(2) 0.71611(9) 0.0228(7) Uani d . 1 1
H H22 0.1063 -0.1097 0.6945 0.027 Uiso calc R 1 1
C C36 0.8284(3) 0.4120(2) 0.37773(9) 0.0256(7) Uani d . 1 1
H H36 0.8605 0.4017 0.3992 0.031 Uiso calc R 1 1
C C24 0.5876(2) 0.2414(2) 0.49009(8) 0.0205(7) Uani d . 1 1
C C65 0.3148(2) 1.0287(2) 0.48684(8) 0.0207(7) Uani d . 1 1
C C45 0.1000(2) 0.8464(2) 0.59820(8) 0.0215(7) Uani d . 1 1
C C18 0.2760(3) -0.1517(3) 0.75389(9) 0.0289(8) Uani d . 1 1
H H18 0.3399 -0.1602 0.7575 0.035 Uiso calc R 1 1
C C69 0.3949(2) 1.0949(2) 0.44409(9) 0.0216(7) Uani d . 1 1
C C11 0.3653(2) -0.2869(2) 0.70489(8) 0.0211(7) Uani d . 1 1
C C25 0.6484(2) 0.2580(2) 0.46729(8) 0.0220(7) Uani d . 1 1
H H25 0.6957 0.2169 0.4649 0.026 Uiso calc R 1 1
C C67 0.4498(2) 0.9523(2) 0.47032(8) 0.0225(7) Uani d . 1 1
H H67 0.4923 0.9049 0.4727 0.027 Uiso calc R 1 1
C C28 0.5076(2) 0.3840(2) 0.47621(8) 0.0219(7) Uani d . 1 1
H H28 0.4618 0.4258 0.4796 0.026 Uiso calc R 1 1
C C10 0.3537(2) -0.2001(2) 0.68596(8) 0.0210(7) Uani d . 1 1
C C2 0.4958(2) 0.1718(2) 0.53564(8) 0.0217(7) Uani d . 1 1
C C74 0.6393(2) 0.9941(2) 0.37293(9) 0.0251(7) Uani d . 1 1
H H74 0.6092 0.9417 0.3785 0.030 Uiso calc R 1 1
C C51 -0.0528(2) 0.7167(2) 0.68359(8) 0.0208(7) Uani d . 1 1
C C1 0.4669(2) 0.1187(2) 0.55954(8) 0.0225(7) Uani d . 1 1
C C38 0.5142(2) 0.6136(2) 0.38140(9) 0.0252(7) Uani d . 1 1
H H38 0.4622 0.5831 0.3868 0.030 Uiso calc R 1 1
C C30 0.6805(2) 0.4221(2) 0.40339(8) 0.0195(7) Uani d . 1 1
C C78 0.6585(2) 1.1555(2) 0.37596(9) 0.0242(7) Uani d . 1 1
H H78 0.6414 1.2117 0.3837 0.029 Uiso calc R 1 1
C C61 -0.2542(3) 0.6465(3) 0.72855(9) 0.0273(8) Uani d . 1 1
H H61 -0.2862 0.5941 0.7329 0.033 Uiso calc R 1 1
C C29 0.6135(2) 0.4903(2) 0.40974(8) 0.0199(7) Uani d . 1 1
C C60 -0.1785(2) 0.6410(2) 0.71077(8) 0.0227(7) Uani d . 1 1
H H60 -0.1591 0.5849 0.7037 0.027 Uiso calc R 1 1
C C41 0.6691(3) 0.7090(3) 0.36691(9) 0.0266(8) Uani d . 1 1
H H41 0.7210 0.7417 0.3627 0.032 Uiso calc R 1 1
C C54 0.0349(2) 0.4884(2) 0.71084(9) 0.0246(7) Uani d . 1 1
H H54 0.0318 0.4666 0.6888 0.030 Uiso calc R 1 1
C C50 0.0281(2) 0.8484(2) 0.61736(8) 0.0214(7) Uani d . 1 1
H H50 -0.0148 0.8955 0.6149 0.026 Uiso calc R 1 1
C C66 0.3785(2) 0.9539(2) 0.48946(8) 0.0214(7) Uani d . 1 1
C C9 0.2856(2) -0.1324(2) 0.69186(8) 0.0213(7) Uani d . 1 1
C C40 0.5808(3) 0.7428(2) 0.35680(9) 0.0264(7) Uani d . 1 1
H H40 0.5729 0.7974 0.3451 0.032 Uiso calc R 1 1
C C21 0.0860(3) -0.1262(2) 0.74348(10) 0.0271(8) Uani d . 1 1
H H21 0.0220 -0.1179 0.7400 0.032 Uiso calc R 1 1
C C58 0.0324(3) 0.6119(2) 0.75016(9) 0.0269(7) Uani d . 1 1
H H58 0.0258 0.6733 0.7545 0.032 Uiso calc R 1 1
C C33 0.7330(3) 0.4383(3) 0.31369(10) 0.0328(8) Uani d . 1 1
H H33 0.7008 0.4460 0.2921 0.039 Uiso calc R 1 1
C C14 0.3904(3) -0.4529(2) 0.73799(9) 0.0263(7) Uani d . 1 1
H H14 0.3986 -0.5083 0.7491 0.032 Uiso calc R 1 1
C C44 0.2612(2) 0.9198(2) 0.53193(8) 0.0216(7) Uani d . 1 1
C C81 0.4321(3) 1.3774(3) 0.35454(10) 0.0320(8) Uani d . 1 1
H H81 0.4211 1.4375 0.3599 0.038 Uiso calc R 1 1
C C77 0.7313(3) 1.1497(3) 0.35712(10) 0.0308(8) Uani d . 1 1
H H77 0.7629 1.2017 0.3521 0.037 Uiso calc R 1 1
C C42 0.6796(2) 0.6263(2) 0.38336(8) 0.0226(7) Uani d . 1 1
H H42 0.7388 0.6030 0.3896 0.027 Uiso calc R 1 1
C C13 0.3022(3) -0.4186(2) 0.72916(9) 0.0265(7) Uani d . 1 1
H H13 0.2510 -0.4514 0.7341 0.032 Uiso calc R 1 1
C C32 0.6861(2) 0.4391(3) 0.34140(9) 0.0274(8) Uani d . 1 1
H H32 0.6223 0.4489 0.3384 0.033 Uiso calc R 1 1
C C55 0.0485(2) 0.4289(2) 0.73784(10) 0.0284(8) Uani d . 1 1
H H55 0.0524 0.3671 0.7337 0.034 Uiso calc R 1 1
C C39 0.5040(3) 0.6944(2) 0.36430(9) 0.0280(8) Uani d . 1 1
H H39 0.4447 0.7171 0.3576 0.034 Uiso calc R 1 1
C C76 0.7571(2) 1.0655(3) 0.34570(9) 0.0302(8) Uani d . 1 1
H H76 0.8048 1.0614 0.3323 0.036 Uiso calc R 1 1
C C35 0.8754(3) 0.4136(3) 0.34986(10) 0.0315(8) Uani d . 1 1
H H35 0.9395 0.4063 0.3527 0.038 Uiso calc R 1 1
C C15 0.4667(2) -0.4050(2) 0.73035(9) 0.0250(7) Uani d . 1 1
H H15 0.5261 -0.4283 0.7363 0.030 Uiso calc R 1 1
C C62 -0.2825(3) 0.7294(3) 0.73994(9) 0.0292(8) Uani d . 1 1
H H62 -0.3325 0.7324 0.7523 0.035 Uiso calc R 1 1
C C34 0.8282(3) 0.4260(3) 0.31783(10) 0.0322(8) Uani d . 1 1
H H34 0.8602 0.4261 0.2991 0.039 Uiso calc R 1 1
C C56 0.0565(2) 0.4594(3) 0.77062(10) 0.0296(8) Uani d . 1 1
H H56 0.0671 0.4188 0.7886 0.036 Uiso calc R 1 1
C C19 0.2261(3) -0.1538(3) 0.78084(9) 0.0325(8) Uani d . 1 1
H H19 0.2567 -0.1629 0.8026 0.039 Uiso calc R 1 1
C C57 0.0484(3) 0.5518(3) 0.77677(10) 0.0303(8) Uani d . 1 1
H H57 0.0538 0.5730 0.7990 0.036 Uiso calc R 1 1
C C83 0.4533(3) 1.2638(3) 0.31343(10) 0.0340(9) Uani d . 1 1
H H83 0.4572 1.2475 0.2911 0.041 Uiso calc R 1 1
C C84 0.4615(2) 1.1974(3) 0.33861(9) 0.0268(7) Uani d . 1 1
H H84 0.4703 1.1371 0.3331 0.032 Uiso calc R 1 1
C C82 0.4396(3) 1.3532(3) 0.32132(10) 0.0350(9) Uani d . 1 1
H H82 0.4354 1.3971 0.3044 0.042 Uiso calc R 1 1
C C20 0.1307(3) -0.1424(3) 0.77592(9) 0.0295(8) Uani d . 1 1
H H20 0.0970 -0.1457 0.7942 0.035 Uiso calc R 1 1
C C12 0.2895(2) -0.3356(2) 0.71289(9) 0.0244(7) Uani d . 1 1
H H12 0.2299 -0.3125 0.7073 0.029 Uiso calc R 1 1
Cl Cl8 0.19602(6) 0.45268(6) 0.64885(2) 0.03064(19) Uani d . 1 1
Cl Cl5 -0.10844(6) 0.22596(6) 0.44357(2) 0.0317(2) Uani d . 1 1
Cl Cl12 0.27482(6) 0.34015(6) 0.44034(2) 0.0313(2) Uani d . 1 1
Cl Cl3 0.99363(8) 0.14803(9) 0.58894(3) 0.0480(3) Uani d . 1 1
Cl Cl4 -0.02752(9) 0.13926(9) 0.50589(3) 0.0495(3) Uani d . 1 1
Cl Cl10 0.22187(9) 0.41714(9) 0.50180(3) 0.0539(3) Uani d . 1 1
Cl Cl11 0.28527(8) 0.53372(7) 0.45119(4) 0.0497(3) Uani d . 1 1
Cl Cl9 0.25430(9) 0.38265(9) 0.58694(3) 0.0515(3) Uani d . 1 1
Cl Cl7 0.18825(8) 0.26046(7) 0.63526(4) 0.0513(3) Uani d . 1 1
C C87 0.2487(3) 0.3614(3) 0.63006(10) 0.0308(8) Uani d . 1 1
H H87 0.3122 0.3547 0.6416 0.037 Uiso calc R 1 1
C C88 0.2241(3) 0.4340(3) 0.45824(10) 0.0310(8) Uani d . 1 1
H H88 0.1601 0.4404 0.4472 0.037 Uiso calc R 1 1
Cl Cl1 0.88234(7) 0.06387(8) 0.63569(3) 0.0472(3) Uani d . 1 1
Cl Cl6 0.09042(8) 0.22708(8) 0.46238(4) 0.0553(3) Uani d . 1 1
C C86 -0.0125(3) 0.1644(3) 0.46373(10) 0.0332(8) Uani d . 1 1
H H86 -0.0078 0.1074 0.4515 0.040 Uiso calc R 1 1
C C85 0.9839(3) 0.1270(3) 0.63160(10) 0.0323(8) Uani d . 1 1
H H85 0.9802 0.1852 0.6432 0.039 Uiso calc R 1 1
Cl Cl2 1.08202(6) 0.06723(6) 0.65138(2) 0.03064(19) Uani d . 1 1

loop_
_atom_site_aniso_label
_atom_site_aniso_U_11
_atom_site_aniso_U_22
_atom_site_aniso_U_33
_atom_site_aniso_U_12
_atom_site_aniso_U_13
_atom_site_aniso_U_23
S5 0.0254(4) 0.0253(4) 0.0246(4) 0.0057(3) 0.0081(3) 0.0018(3)
S4 0.0264(4) 0.0197(4) 0.0264(4) 0.0062(3) 0.0018(3) 0.0033(3)
S8 0.0252(4) 0.0237(4) 0.0281(4) 0.0055(3) 0.0095(3) 0.0000(3)
S1 0.0260(4) 0.0205(4) 0.0261(4) 0.0069(3) 0.0017(3) 0.0028(3)
S7 0.0236(4) 0.0260(4) 0.0257(4) 0.0068(3) 0.0075(3) -0.0012(3)
S3 0.0269(4) 0.0226(4) 0.0253(4) 0.0067(3) 0.0050(3) 0.0049(3)
S6 0.0220(4) 0.0259(4) 0.0268(4) 0.0045(3) 0.0075(3) -0.0016(3)
S2 0.0260(4) 0.0200(4) 0.0275(4) 0.0060(3) 0.0056(3) 0.0044(3)
C68 0.0197(16) 0.0226(17) 0.0187(15) 0.0020(13) -0.0020(12) -0.0048(12)
N7 0.0194(14) 0.0232(15) 0.0193(14) 0.0027(11) -0.0013(11) -0.0024(11)
N3 0.0265(15) 0.0206(14) 0.0216(14) 0.0043(12) 0.0000(11) -0.0013(11)
C17 0.0227(16) 0.0140(15) 0.0219(16) 0.0014(12) 0.0030(13) -0.0022(12)
C31 0.0218(16) 0.0165(16) 0.0242(17) 0.0049(13) 0.0019(13) -0.0044(13)
N6 0.0208(14) 0.0187(14) 0.0221(14) 0.0035(11) 0.0000(11) -0.0028(11)
C26 0.0206(16) 0.0203(16) 0.0206(16) 0.0004(13) 0.0007(12) -0.0064(13)
N2 0.0204(14) 0.0163(13) 0.0245(14) 0.0046(11) -0.0006(11) -0.0006(11)
C7 0.0205(16) 0.0200(16) 0.0194(15) 0.0028(13) -0.0013(12) -0.0038(13)
N4 0.0201(14) 0.0217(14) 0.0187(13) 0.0016(11) -0.0013(11) -0.0028(11)
C80 0.0164(15) 0.0318(19) 0.0207(16) 0.0022(14) 0.0012(12) -0.0008(14)
N5 0.0209(14) 0.0196(14) 0.0199(13) 0.0025(11) 0.0025(11) -0.0013(11)
C49 0.0174(15) 0.0261(18) 0.0185(15) 0.0052(13) 0.0005(12) -0.0032(13)
C27 0.0214(16) 0.0194(16) 0.0203(16) 0.0037(13) -0.0020(13) -0.0017(13)
C3 0.0254(17) 0.0160(16) 0.0179(15) 0.0038(13) -0.0043(13) -0.0012(12)
C72 0.0187(16) 0.0251(17) 0.0177(15) 0.0004(13) 0.0020(12) -0.0073(13)
C53 0.0138(15) 0.0217(17) 0.0234(16) 0.0037(12) 0.0010(12) -0.0004(13)
N8 0.0148(13) 0.0258(15) 0.0243(14) 0.0029(11) 0.0020(11) -0.0054(12)
C70 0.0238(17) 0.0216(17) 0.0203(16) 0.0053(13) 0.0013(13) -0.0045(13)
C79 0.0131(15) 0.0232(17) 0.0248(16) -0.0001(13) 0.0001(12) 0.0011(13)
N1 0.0186(14) 0.0193(14) 0.0265(15) 0.0030(11) 0.0009(11) -0.0036(11)
C48 0.0193(16) 0.0243(17) 0.0198(16) 0.0011(13) 0.0006(12) -0.0042(13)
C5 0.0198(16) 0.0194(16) 0.0240(17) 0.0047(13) -0.0005(13) -0.0019(13)
C23 0.0237(16) 0.0204(17) 0.0193(16) 0.0014(13) -0.0012(13) -0.0010(12)
C6 0.0223(16) 0.0154(15) 0.0195(16) -0.0003(13) -0.0023(13) -0.0047(12)
C52 0.0181(15) 0.0221(17) 0.0180(15) 0.0005(13) 0.0016(12) -0.0041(12)
C46 0.0144(15) 0.0285(18) 0.0167(15) 0.0029(13) 0.0012(12) -0.0054(13)
C71 0.0162(15) 0.0222(17) 0.0220(16) 0.0005(13) -0.0030(12) -0.0049(13)
C63 0.0259(19) 0.028(2) 0.032(2) 0.0086(15) 0.0062(15) -0.0042(15)
C37 0.0234(16) 0.0194(16) 0.0204(16) 0.0024(13) 0.0028(13) -0.0043(13)
C73 0.0184(16) 0.0300(19) 0.0202(16) 0.0019(14) -0.0007(13) -0.0051(13)
C43 0.0179(16) 0.0276(18) 0.0221(17) 0.0054(14) 0.0030(13) -0.0039(14)
C47 0.0214(16) 0.0223(17) 0.0215(16) 0.0090(13) 0.0004(13) -0.0017(13)
C16 0.0220(16) 0.0161(16) 0.0237(17) 0.0016(13) 0.0040(13) -0.0014(12)
C4 0.0204(16) 0.0196(16) 0.0175(15) 0.0001(13) -0.0005(12) -0.0024(12)
C75 0.0248(18) 0.029(2) 0.0340(19) 0.0036(15) 0.0058(15) -0.0063(15)
C64 0.0197(16) 0.0250(18) 0.0280(18) 0.0034(14) 0.0018(13) 0.0016(14)
C8 0.0206(16) 0.0193(16) 0.0246(16) 0.0081(13) 0.0016(13) -0.0018(13)
C59 0.0158(15) 0.0212(16) 0.0213(16) 0.0062(13) -0.0014(12) -0.0011(13)
C22 0.0214(17) 0.0158(16) 0.0301(18) 0.0043(13) -0.0005(14) 0.0017(13)
C36 0.0264(18) 0.0192(17) 0.0301(18) 0.0053(14) -0.0002(14) -0.0031(14)
C24 0.0226(16) 0.0154(16) 0.0222(16) 0.0004(13) -0.0010(13) -0.0009(12)
C65 0.0189(16) 0.0251(18) 0.0181(16) 0.0003(13) 0.0015(12) -0.0048(13)
C45 0.0228(17) 0.0233(17) 0.0176(15) 0.0014(13) -0.0001(13) -0.0022(13)
C18 0.0210(17) 0.038(2) 0.0279(18) 0.0074(15) 0.0023(14) -0.0026(16)
C69 0.0194(16) 0.0218(17) 0.0228(16) 0.0044(13) -0.0003(12) -0.0050(13)
C11 0.0255(17) 0.0207(17) 0.0163(15) 0.0032(13) -0.0005(13) -0.0028(12)
C25 0.0238(17) 0.0187(16) 0.0218(17) 0.0055(13) -0.0028(13) -0.0004(13)
C67 0.0196(16) 0.0234(17) 0.0239(17) 0.0051(13) 0.0012(13) -0.0030(13)
C28 0.0213(16) 0.0212(17) 0.0229(17) 0.0064(14) 0.0017(13) -0.0021(13)
C10 0.0201(16) 0.0185(16) 0.0229(17) 0.0039(13) -0.0023(13) -0.0061(13)
C2 0.0243(16) 0.0174(16) 0.0225(16) 0.0077(13) -0.0009(13) -0.0006(12)
C74 0.0211(17) 0.0235(18) 0.0308(18) 0.0012(14) 0.0036(14) -0.0028(14)
C51 0.0175(16) 0.0248(17) 0.0192(16) 0.0018(13) -0.0017(12) -0.0045(13)
C1 0.0248(17) 0.0195(17) 0.0219(16) 0.0047(14) -0.0015(13) -0.0012(13)
C38 0.0252(18) 0.0240(18) 0.0274(18) -0.0007(14) 0.0066(14) 0.0003(14)
C30 0.0178(15) 0.0174(16) 0.0223(16) 0.0023(12) -0.0013(12) -0.0046(12)
C78 0.0210(17) 0.0212(18) 0.0297(18) 0.0029(14) 0.0007(14) -0.0052(14)
C61 0.0250(18) 0.0298(19) 0.0263(18) -0.0002(15) 0.0008(14) 0.0062(14)
C29 0.0200(16) 0.0220(17) 0.0169(15) 0.0012(13) -0.0007(12) -0.0025(13)
C60 0.0209(16) 0.0274(18) 0.0187(16) 0.0064(14) -0.0018(13) -0.0006(13)
C41 0.0289(19) 0.0271(18) 0.0240(17) -0.0015(15) 0.0045(14) -0.0040(14)
C54 0.0183(16) 0.0246(18) 0.0311(18) 0.0041(14) 0.0036(14) -0.0048(14)
C50 0.0205(16) 0.0258(18) 0.0175(15) 0.0056(13) 0.0007(12) -0.0020(13)
C66 0.0189(16) 0.0238(17) 0.0202(16) 0.0025(13) -0.0027(12) -0.0026(13)
C9 0.0190(16) 0.0220(17) 0.0216(16) 0.0013(13) -0.0015(13) -0.0018(13)
C40 0.036(2) 0.0211(17) 0.0224(17) 0.0044(15) 0.0046(15) 0.0032(13)
C21 0.0225(17) 0.0210(17) 0.038(2) 0.0045(14) 0.0061(15) -0.0005(15)
C58 0.0288(18) 0.0223(18) 0.0285(18) 0.0059(14) 0.0000(14) -0.0040(14)
C33 0.0308(19) 0.044(2) 0.0239(18) 0.0059(17) 0.0039(15) -0.0037(16)
C14 0.038(2) 0.0162(16) 0.0250(18) 0.0048(14) 0.0034(15) 0.0006(13)
C44 0.0205(16) 0.0234(17) 0.0208(16) 0.0067(13) 0.0022(13) -0.0056(13)
C81 0.0241(18) 0.0251(19) 0.045(2) 0.0022(15) -0.0006(16) 0.0037(16)
C77 0.0231(18) 0.030(2) 0.040(2) -0.0013(15) 0.0053(15) 0.0027(16)
C42 0.0238(17) 0.0247(18) 0.0188(16) 0.0035(14) 0.0018(13) -0.0063(13)
C13 0.0262(18) 0.0212(17) 0.0326(19) -0.0046(14) 0.0064(15) -0.0034(14)
C32 0.0212(17) 0.032(2) 0.0290(18) 0.0043(14) 0.0017(14) -0.0069(15)
C55 0.0209(17) 0.0177(17) 0.046(2) 0.0041(13) 0.0032(15) 0.0028(15)
C39 0.0285(18) 0.0241(18) 0.0306(19) 0.0090(15) 0.0012(15) 0.0013(14)
C76 0.0187(16) 0.044(2) 0.0300(19) 0.0001(15) 0.0093(14) -0.0029(16)
C35 0.0211(18) 0.030(2) 0.045(2) 0.0027(15) 0.0098(16) -0.0022(16)
C15 0.0247(17) 0.0222(17) 0.0271(18) 0.0094(14) -0.0003(14) -0.0001(14)
C62 0.0242(18) 0.038(2) 0.0263(18) 0.0062(16) 0.0087(14) 0.0010(15)
C34 0.037(2) 0.034(2) 0.0293(19) 0.0047(16) 0.0155(16) 0.0006(15)
C56 0.0245(18) 0.0292(19) 0.036(2) 0.0063(15) 0.0068(15) 0.0086(15)
C19 0.034(2) 0.044(2) 0.0191(17) 0.0087(17) 0.0033(14) -0.0009(15)
C57 0.035(2) 0.0302(19) 0.0262(18) 0.0031(16) 0.0038(15) -0.0011(15)
C83 0.032(2) 0.046(2) 0.0235(18) -0.0090(17) 0.0003(15) 0.0016(16)
C84 0.0222(16) 0.0299(19) 0.0282(18) -0.0025(14) 0.0025(14) -0.0058(15)
C82 0.028(2) 0.042(2) 0.033(2) -0.0046(17) -0.0042(15) 0.0110(17)
C20 0.0295(19) 0.033(2) 0.0285(19) 0.0038(16) 0.0115(15) 0.0007(15)
C12 0.0228(17) 0.0215(17) 0.0278(18) 0.0019(14) -0.0006(14) -0.0040(14)
Cl8 0.0284(4) 0.0303(5) 0.0336(5) 0.0075(4) 0.0059(4) -0.0005(4)
Cl5 0.0323(5) 0.0290(5) 0.0348(5) 0.0064(4) 0.0081(4) 0.0012(4)
Cl12 0.0303(5) 0.0274(4) 0.0369(5) 0.0039(4) 0.0065(4) -0.0034(4)
Cl3 0.0526(6) 0.0589(7) 0.0309(5) 0.0177(5) -0.0004(5) -0.0042(5)
Cl4 0.0617(7) 0.0542(7) 0.0312(5) 0.0169(6) 0.0012(5) -0.0016(5)
Cl10 0.0671(8) 0.0633(8) 0.0297(5) 0.0260(6) 0.0004(5) -0.0062(5)
Cl11 0.0380(6) 0.0282(5) 0.0789(8) 0.0028(4) -0.0071(5) -0.0001(5)
Cl9 0.0672(8) 0.0572(7) 0.0292(5) 0.0254(6) 0.0032(5) -0.0019(5)
Cl7 0.0368(6) 0.0286(5) 0.0854(9) 0.0058(4) -0.0036(6) -0.0016(5)
C87 0.032(2) 0.0295(19) 0.0300(19) 0.0103(16) -0.0002(15) 0.0013(15)
C88 0.0272(19) 0.0308(19) 0.033(2) 0.0077(16) -0.0043(15) -0.0030(16)
Cl1 0.0266(5) 0.0371(6) 0.0780(8) 0.0024(4) 0.0067(5) -0.0134(5)
Cl6 0.0304(5) 0.0353(6) 0.1000(10) 0.0036(4) 0.0084(6) -0.0069(6)
C86 0.0301(19) 0.031(2) 0.039(2) 0.0061(16) 0.0042(16) -0.0035(16)
C85 0.030(2) 0.031(2) 0.036(2) 0.0109(16) 0.0018(16) -0.0056(16)
Cl2 0.0274(4) 0.0296(5) 0.0350(5) 0.0050(4) 0.0044(4) -0.0001(4)

loop_
_atom_type_symbol
_atom_type_description
_atom_type_scat_dispersion_real
_atom_type_scat_dispersion_imag
_atom_type_scat_source
C C 0.0033 0.0016 'International Tables Vol C Tables 4.2.6.8 and 6.1.1.4'
H H 0.0000 0.0000 'International Tables Vol C Tables 4.2.6.8 and 6.1.1.4'
N N 0.0061 0.0033 'International Tables Vol C Tables 4.2.6.8 and 6.1.1.4'
S S 0.1246 0.1234 'International Tables Vol C Tables 4.2.6.8 and 6.1.1.4'
Cl Cl 0.1484 0.1585 'International Tables Vol C Tables 4.2.6.8 and 6.1.1.4'

loop_
_geom_angle_atom_site_label_1
_geom_angle_atom_site_label_2
_geom_angle_atom_site_label_3
_geom_angle
C45 S5 C43 96.02(17)
C24 S4 C2 95.88(16)
C66 S8 C44 96.17(16)
C1 S1 C3 95.57(16)
C65 S7 C44 95.98(16)
C23 S3 C2 96.00(16)
C46 S6 C43 95.76(16)
C4 S2 C1 95.70(16)
N8 C68 C69 121.7(3)
N8 C68 C67 119.1(3)
C69 C68 C67 119.2(3)
C71 N7 C69 117.7(3)
C29 N3 C27 118.3(3)
C22 C17 C18 119.0(3)
C22 C17 C9 120.2(3)
C18 C17 C9 120.8(3)
C32 C31 C36 118.4(3)
C32 C31 C30 121.1(3)
C36 C31 C30 120.4(3)
C52 N6 C48 118.7(3)
N4 C26 C25 119.6(3)
N4 C26 C27 120.3(3)
C25 C26 C27 120.0(3)
C10 N2 C6 118.2(3)
N1 C7 C8 119.9(3)
N1 C7 C6 120.2(3)
C8 C7 C6 119.8(3)
C30 N4 C26 118.2(3)
C79 C80 C81 120.5(3)
C79 C80 H80 119.7
C81 C80 H80 119.7
C51 N5 C49 118.5(3)
N5 C49 C50 119.5(3)
N5 C49 C48 120.7(3)
C50 C49 C48 119.8(3)
N3 C27 C26 121.0(3)
N3 C27 C28 119.5(3)
C26 C27 C28 119.5(3)
C8 C3 C4 121.1(3)
C8 C3 S1 122.3(3)
C4 C3 S1 116.6(3)
N8 C72 C71 121.2(3)
N8 C72 C73 115.5(3)
C71 C72 C73 123.3(3)
C58 C53 C54 118.5(3)
C58 C53 C52 120.9(3)
C54 C53 C52 120.5(3)
C72 N8 C68 117.1(3)
C65 C70 C69 119.3(3)
C65 C70 H70 120.4
C69 C70 H70 120.4
C80 C79 C84 119.6(3)
C80 C79 C71 118.7(3)
C84 C79 C71 121.6(3)
C9 N1 C7 118.5(3)
N6 C48 C47 119.8(3)
N6 C48 C49 120.0(3)
C47 C48 C49 120.1(3)
C4 C5 C6 119.7(3)
C4 C5 H5 120.1
C6 C5 H5 120.1
C28 C23 C24 121.1(3)
C28 C23 S3 122.9(3)
C24 C23 S3 116.0(3)
N2 C6 C5 119.8(3)
N2 C6 C7 120.7(3)
C5 C6 C7 119.5(3)
N6 C52 C51 121.0(3)
N6 C52 C53 115.5(3)
C51 C52 C53 123.3(3)
C47 C46 C45 120.8(3)
C47 C46 S6 123.0(3)
C45 C46 S6 116.3(3)
N7 C71 C72 121.6(3)
N7 C71 C79 115.0(3)
C72 C71 C79 123.4(3)
C62 C63 C64 120.5(3)
C62 C63 H63 119.8
C64 C63 H63 119.8
C42 C37 C38 118.7(3)
C42 C37 C29 121.3(3)
C38 C37 C29 120.0(3)
C74 C73 C78 118.5(3)
C74 C73 C72 120.2(3)
C78 C73 C72 121.3(3)
C44 C43 S5 122.6(2)
C44 C43 S6 121.9(2)
S5 C43 S6 115.58(19)
C46 C47 C48 119.4(3)
C46 C47 H47 120.3
C48 C47 H47 120.3
C15 C16 C11 119.6(3)
C15 C16 H16 120.2
C11 C16 H16 120.2
C5 C4 C3 120.6(3)
C5 C4 S2 123.4(3)
C3 C4 S2 116.1(3)
C74 C75 C76 120.0(4)
C74 C75 H75 120.0
C76 C75 H75 120.0
C63 C64 C59 120.1(3)
C63 C64 H64 119.9
C59 C64 H64 119.9
C3 C8 C7 119.2(3)
C3 C8 H8 120.4
C7 C8 H8 120.4
C60 C59 C64 119.0(3)
C60 C59 C51 121.6(3)
C64 C59 C51 119.3(3)
C17 C22 C21 120.1(3)
C17 C22 H22 120.0
C21 C22 H22 120.0
C35 C36 C31 120.1(3)
C35 C36 H36 120.0
C31 C36 H36 120.0
C25 C24 C23 120.3(3)
C25 C24 S4 123.1(3)
C23 C24 S4 116.5(3)
C70 C65 C66 120.5(3)
C70 C65 S7 123.3(3)
C66 C65 S7 116.1(3)
C50 C45 C46 120.8(3)
C50 C45 S5 122.8(3)
C46 C45 S5 116.3(3)
C19 C18 C17 120.6(3)
C19 C18 H18 119.7
C17 C18 H18 119.7
N7 C69 C70 118.6(3)
N7 C69 C68 120.5(3)
C70 C69 C68 120.8(3)
C12 C11 C16 119.6(3)
C12 C11 C10 121.5(3)
C16 C11 C10 118.9(3)
C24 C25 C26 119.8(3)
C24 C25 H25 120.1
C26 C25 H25 120.1
C66 C67 C68 119.9(3)
C66 C67 H67 120.0
C68 C67 H67 120.0
C23 C28 C27 119.2(3)
C23 C28 H28 120.4
C27 C28 H28 120.4
N2 C10 C9 120.7(3)
N2 C10 C11 116.1(3)
C9 C10 C11 123.2(3)
C1 C2 S3 122.1(2)
C1 C2 S4 122.5(2)
S3 C2 S4 115.43(19)
C75 C74 C73 120.8(3)
C75 C74 H74 119.6
C73 C74 H74 119.6
N5 C51 C52 120.7(3)
N5 C51 C59 117.0(3)
C52 C51 C59 122.3(3)
C2 C1 S1 122.7(2)
C2 C1 S2 121.3(2)
S1 C1 S2 115.9(2)
C39 C38 C37 120.1(3)
C39 C38 H38 119.9
C37 C38 H38 119.9
N4 C30 C29 121.0(3)
N4 C30 C31 116.4(3)
C29 C30 C31 122.4(3)
C77 C78 C73 120.9(3)
C77 C78 H78 119.6
C73 C78 H78 119.6
C60 C61 C62 120.6(3)
C60 C61 H61 119.7
C62 C61 H61 119.7
N3 C29 C30 120.9(3)
N3 C29 C37 116.4(3)
C30 C29 C37 122.7(3)
C61 C60 C59 119.9(3)
C61 C60 H60 120.0
C59 C60 H60 120.0
C42 C41 C40 119.6(3)
C42 C41 H41 120.2
C40 C41 H41 120.2
C55 C54 C53 120.1(3)
C55 C54 H54 120.0
C53 C54 H54 120.0
C45 C50 C49 119.0(3)
C45 C50 H50 120.5
C49 C50 H50 120.5
C67 C66 C65 120.2(3)
C67 C66 S8 123.8(3)
C65 C66 S8 116.0(2)
N1 C9 C10 121.4(3)
N1 C9 C17 115.9(3)
C10 C9 C17 122.6(3)
C41 C40 C39 119.4(3)
C41 C40 H40 120.3
C39 C40 H40 120.3
C20 C21 C22 120.3(3)
C20 C21 H21 119.8
C22 C21 H21 119.8
C57 C58 C53 120.6(3)
C57 C58 H58 119.7
C53 C58 H58 119.7
C32 C33 C34 120.1(4)
C32 C33 H33 119.9
C34 C33 H33 119.9
C13 C14 C15 120.1(3)
C13 C14 H14 119.9
C15 C14 H14 119.9
C43 C44 S8 122.1(2)
C43 C44 S7 122.3(2)
S8 C44 S7 115.6(2)
C82 C81 C80 119.8(4)
C82 C81 H81 120.1
C80 C81 H81 120.1
C78 C77 C76 119.6(3)
C78 C77 H77 120.2
C76 C77 H77 120.2
C41 C42 C37 121.0(3)
C41 C42 H42 119.5
C37 C42 H42 119.5
C14 C13 C12 120.3(3)
C14 C13 H13 119.9
C12 C13 H13 119.9
C33 C32 C31 121.2(3)
C33 C32 H32 119.4
C31 C32 H32 119.4
C56 C55 C54 121.1(3)
C56 C55 H55 119.4
C54 C55 H55 119.4
C38 C39 C40 121.1(3)
C38 C39 H39 119.5
C40 C39 H39 119.5
C75 C76 C77 120.2(3)
C75 C76 H76 119.9
C77 C76 H76 119.9
C34 C35 C36 120.5(3)
C34 C35 H35 119.8
C36 C35 H35 119.8
C14 C15 C16 120.1(3)
C14 C15 H15 119.9
C16 C15 H15 119.9
C63 C62 C61 119.8(3)
C63 C62 H62 120.1
C61 C62 H62 120.1
C35 C34 C33 119.7(3)
C35 C34 H34 120.2
C33 C34 H34 120.2
C55 C56 C57 119.4(3)
C55 C56 H56 120.3
C57 C56 H56 120.3
C18 C19 C20 120.7(3)
C18 C19 H19 119.7
C20 C19 H19 119.7
C58 C57 C56 120.3(4)
C58 C57 H57 119.8
C56 C57 H57 119.8
C82 C83 C84 120.7(4)
C82 C83 H83 119.7
C84 C83 H83 119.7
C79 C84 C83 119.5(4)
C79 C84 H84 120.2
C83 C84 H84 120.2
C83 C82 C81 119.8(4)
C83 C82 H82 120.1
C81 C82 H82 120.1
C19 C20 C21 119.3(3)
C19 C20 H20 120.3
C21 C20 H20 120.3
C13 C12 C11 120.2(3)
C13 C12 H12 119.9
C11 C12 H12 119.9
Cl7 C87 Cl9 110.8(2)
Cl7 C87 Cl8 110.2(2)
Cl9 C87 Cl8 110.9(2)
Cl7 C87 H87 108.3
Cl9 C87 H87 108.3
Cl8 C87 H87 108.3
Cl10 C88 Cl11 110.6(2)
Cl10 C88 Cl12 110.5(2)
Cl11 C88 Cl12 110.2(2)
Cl10 C88 H88 108.5
Cl11 C88 H88 108.5
Cl12 C88 H88 108.5
Cl4 C86 Cl5 110.6(2)
Cl4 C86 Cl6 110.6(2)
Cl5 C86 Cl6 109.8(2)
Cl4 C86 H86 108.6
Cl5 C86 H86 108.6
Cl6 C86 H86 108.6
Cl3 C85 Cl2 110.8(2)
Cl3 C85 Cl1 111.0(2)
Cl2 C85 Cl1 109.3(2)
Cl3 C85 H85 108.6
Cl2 C85 H85 108.6
Cl1 C85 H85 108.6

loop_
_geom_bond_atom_site_label_1
_geom_bond_atom_site_label_2
_geom_bond_distance
S5 C45 1.745(4)
S5 C43 1.753(3)
S4 C24 1.743(3)
S4 C2 1.759(4)
S8 C66 1.744(4)
S8 C44 1.754(3)
S1 C1 1.748(4)
S1 C3 1.752(3)
S7 C65 1.748(3)
S7 C44 1.755(4)
S3 C23 1.748(3)
S3 C2 1.756(3)
S6 C46 1.751(3)
S6 C43 1.758(4)
S2 C4 1.749(3)
S2 C1 1.758(3)
C68 N8 1.358(4)
C68 C69 1.409(5)
C68 C67 1.415(5)
N7 C71 1.319(4)
N7 C69 1.367(4)
N3 C29 1.312(4)
N3 C27 1.358(4)
C17 C22 1.389(5)
C17 C18 1.396(5)
C17 C9 1.486(5)
C31 C32 1.382(5)
C31 C36 1.406(5)
C31 C30 1.477(5)
N6 C52 1.322(4)
N6 C48 1.361(4)
C26 N4 1.360(4)
C26 C25 1.407(5)
C26 C27 1.417(5)
N2 C10 1.321(5)
N2 C6 1.358(4)
C7 N1 1.356(4)
C7 C8 1.410(5)
C7 C6 1.428(5)
N4 C30 1.318(4)
C80 C79 1.383(5)
C80 C81 1.391(5)
C80 H80 0.9300
N5 C51 1.316(4)
N5 C49 1.368(4)
C49 C50 1.412(5)
C49 C48 1.419(5)
C27 C28 1.422(5)
C3 C8 1.371(5)
C3 C4 1.419(5)
C72 N8 1.335(5)
C72 C71 1.433(5)
C72 C73 1.493(5)
C53 C58 1.397(5)
C53 C54 1.402(5)
C53 C52 1.482(5)
C70 C65 1.370(5)
C70 C69 1.402(5)
C70 H70 0.9300
C79 C84 1.391(5)
C79 C71 1.488(5)
N1 C9 1.309(4)
C48 C47 1.403(5)
C5 C4 1.367(5)
C5 C6 1.411(5)
C5 H5 0.9300
C23 C28 1.367(5)
C23 C24 1.426(5)
C52 C51 1.443(5)
C46 C47 1.365(5)
C46 C45 1.422(5)
C63 C62 1.376(6)
C63 C64 1.381(5)
C63 H63 0.9300
C37 C42 1.396(5)
C37 C38 1.397(5)
C37 C29 1.486(5)
C73 C74 1.393(5)
C73 C78 1.397(5)
C43 C44 1.338(5)
C47 H47 0.9300
C16 C15 1.396(5)
C16 C11 1.398(5)
C16 H16 0.9300
C75 C74 1.377(5)
C75 C76 1.381(6)
C75 H75 0.9300
C64 C59 1.407(5)
C64 H64 0.9300
C8 H8 0.9300
C59 C60 1.391(5)
C59 C51 1.480(5)
C22 C21 1.392(5)
C22 H22 0.9300
C36 C35 1.377(5)
C36 H36 0.9300
C24 C25 1.370(5)
C65 C66 1.435(5)
C45 C50 1.373(5)
C18 C19 1.372(5)
C18 H18 0.9300
C11 C12 1.388(5)
C11 C10 1.484(5)
C25 H25 0.9300
C67 C66 1.365(5)
C67 H67 0.9300
C28 H28 0.9300
C10 C9 1.447(5)
C2 C1 1.341(5)
C74 H74 0.9300
C38 C39 1.370(5)
C38 H38 0.9300
C30 C29 1.447(5)
C78 C77 1.377(5)
C78 H78 0.9300
C61 C60 1.386(5)
C61 C62 1.386(5)
C61 H61 0.9300
C60 H60 0.9300
C41 C42 1.383(5)
C41 C40 1.387(5)
C41 H41 0.9300
C54 C55 1.380(5)
C54 H54 0.9300
C50 H50 0.9300
C40 C39 1.391(5)
C40 H40 0.9300
C21 C20 1.387(5)
C21 H21 0.9300
C58 C57 1.377(5)
C58 H58 0.9300
C33 C32 1.371(5)
C33 C34 1.384(6)
C33 H33 0.9300
C14 C13 1.380(5)
C14 C15 1.382(5)
C14 H14 0.9300
C81 C82 1.387(6)
C81 H81 0.9300
C77 C76 1.392(6)
C77 H77 0.9300
C42 H42 0.9300
C13 C12 1.386(5)
C13 H13 0.9300
C32 H32 0.9300
C55 C56 1.370(6)
C55 H55 0.9300
C39 H39 0.9300
C76 H76 0.9300
C35 C34 1.377(6)
C35 H35 0.9300
C15 H15 0.9300
C62 H62 0.9300
C34 H34 0.9300
C56 C57 1.392(5)
C56 H56 0.9300
C19 C20 1.384(6)
C19 H19 0.9300
C57 H57 0.9300
C83 C82 1.376(6)
C83 C84 1.395(5)
C83 H83 0.9300
C84 H84 0.9300
C82 H82 0.9300
C20 H20 0.9300
C12 H12 0.9300
Cl8 C87 1.764(4)
Cl5 C86 1.765(4)
Cl12 C88 1.762(4)
Cl3 C85 1.749(4)
Cl4 C86 1.759(4)
Cl10 C88 1.755(4)
Cl11 C88 1.760(4)
Cl9 C87 1.756(4)
Cl7 C87 1.755(4)
C87 H87 0.9800
C88 H88 0.9800
Cl1 C85 1.771(4)
Cl6 C86 1.765(4)
C86 H86 0.9800
C85 Cl2 1.770(4)
C85 H85 0.9800

loop_
_geom_hbond_atom_site_label_D
_geom_hbond_atom_site_label_H
_geom_hbond_atom_site_label_A
_geom_hbond_site_symmetry_A
_geom_hbond_distance_DH
_geom_hbond_distance_HA
_geom_hbond_distance_DA
_geom_hbond_angle_DHA
C8 H8 Cl2 1_455 0.93 2.94 3.676(4) 137.2
C85 H85 N2 3 0.98 2.31 3.233(5) 155.9
C12 H12 N6 1_545 0.93 2.61 3.344(4) 135.9
C86 H86 N3 3_445 0.98 2.29 3.223(5) 157.9
C88 H88 N8 3_445 0.98 2.28 3.199(5) 155.1
C87 H87 N5 3_545 0.98 2.32 3.246(5) 156.9
C60 H60 N1 3_455 0.93 2.63 3.392(5) 139.3
C78 H78 N4 1_565 0.93 2.62 3.427(4) 145.0
C42 H42 N7 3_545 0.93 2.61 3.358(4) 137.5

loop_
_cod_related_entry_id
_cod_related_entry_database
_cod_related_entry_code
1 ChemSpider 30656922
